data_1556773
loop_
_publ_author_name
'Garai, Mousumi'
'Biradha, Kumar'

_publ_section_title
;
 Exploration and exploitation of homologous series of
 bis(acrylamido)alkanes containing pyridyl and phenyl groups: \b-sheet
 versus two-dimensional layers in solid-state photochemical
 [2&#x2005;+&#x2005;2] reactions.
;
_journal_issue 'Pt 5'
_journal_name_full IUCrJ
_journal_page_first 523
_journal_page_last 533
_journal_paper_doi 10.1107/S2052252515009987
_journal_volume 2
_journal_year 2015
_chemical_formula_moiety 'C24 H28 N2 O2'
_chemical_formula_sum 'C24 H28 N2 O2'
_chemical_formula_weight 376.48
_space_group_IT_number 14
_space_group_name_Hall '-P 2ybc'
_space_group_name_H-M_alt 'P 1 21/c 1'
_symmetry_cell_setting monoclinic
_symmetry_space_group_name_H-M 'P 1 21/c 1'
_atom_sites_solution_hydrogens geom
_atom_sites_solution_primary direct
_atom_sites_solution_secondary difmap
_audit_creation_method SHELXL-97
_cell_angle_alpha 90.00
_cell_angle_beta 99.148(8)
_cell_angle_gamma 90.00
_cell_formula_units_Z 4
_cell_length_a 20.243(5)
_cell_length_b 4.9756(14)
_cell_length_c 20.839(6)
_cell_measurement_reflns_used 1665
_cell_measurement_temperature 293(2)
_cell_measurement_theta_max 25.00
_cell_measurement_theta_min 2.04
_cell_volume 2072.2(10)
_computing_structure_refinement 'SHELXL-97 (Sheldrick, 1997)'
_computing_structure_solution 'SHELXS-97 (Sheldrick, 1990)'
_diffrn_ambient_temperature 293(2)
_diffrn_measured_fraction_theta_full 0.945
_diffrn_measured_fraction_theta_max 0.945
_diffrn_measurement_device_type 'Bruker CCD APEX-2'
_diffrn_measurement_method hemisphere
_diffrn_radiation_monochromator graphite
_diffrn_radiation_source 'fine-focus sealed tube'
_diffrn_radiation_type MoK\a
_diffrn_radiation_wavelength 0.71073
_diffrn_reflns_av_R_equivalents 0.1227
_diffrn_reflns_av_sigmaI/netI 0.0815
_diffrn_reflns_limit_h_max 24
_diffrn_reflns_limit_h_min -24
_diffrn_reflns_limit_k_max 5
_diffrn_reflns_limit_k_min -5
_diffrn_reflns_limit_l_max 24
_diffrn_reflns_limit_l_min -23
_diffrn_reflns_number 21630
_diffrn_reflns_theta_full 25.00
_diffrn_reflns_theta_max 25.00
_diffrn_reflns_theta_min 2.04
_exptl_absorpt_coefficient_mu 0.077
_exptl_absorpt_correction_T_max 0.986
_exptl_absorpt_correction_T_min 0.985
_exptl_absorpt_correction_type empirical
_exptl_absorpt_process_details sadabs
_exptl_crystal_colour white
_exptl_crystal_density_diffrn 1.207
_exptl_crystal_density_method 'not measured'
_exptl_crystal_description 'plate like'
_exptl_crystal_F_000 808
_exptl_crystal_size_max 0.32
_exptl_crystal_size_mid 0.21
_exptl_crystal_size_min 0.18
_refine_diff_density_max 0.181
_refine_diff_density_min -0.184
_refine_diff_density_rms 0.048
_refine_ls_extinction_method none
_refine_ls_goodness_of_fit_ref 0.950
_refine_ls_hydrogen_treatment mixed
_refine_ls_matrix_type full
_refine_ls_number_parameters 253
_refine_ls_number_reflns 3439
_refine_ls_number_restraints 0
_refine_ls_restrained_S_all 0.950
_refine_ls_R_factor_all 0.1751
_refine_ls_R_factor_gt 0.0785
_refine_ls_shift/su_max 0.000
_refine_ls_shift/su_mean 0.000
_refine_ls_structure_factor_coef Fsqd
_refine_ls_weighting_details 'calc w=1/[\s^2^(Fo^2^)+(0.1000P)^2^+0.0000P] where P=(Fo^2^+2Fc^2^)/3'
_refine_ls_weighting_scheme calc
_refine_ls_wR_factor_gt 0.1635
_refine_ls_wR_factor_ref 0.2013
_reflns_number_gt 1665
_reflns_number_total 3439
_reflns_threshold_expression >2sigma(I)
_cod_data_source_file yc5005.cif
_cod_data_source_block 1d
_cod_depositor_comments
;
The following automatic conversions were performed:

data item '_symmetry_cell_setting' value 'Monoclinic' was changed to
'monoclinic' in accordance with the
/home/saulius/struct/COD-crude-data/automatic-downloads/DataCite-retrospective/IUCr/depositions/lib/dictionaries/cif_core.dic
dictionary named 'cif_core.dic' version 2.4.2 last updated on
2011-04-26.

Automatic conversion script
Id: cif_fix_values 7556 2019-12-06 15:28:31Z antanas 
;
_cod_original_sg_symbol_H-M P2(1)/c
_cod_database_code 1556773
_publcif_datablock.id {e05100c1-93d9-4041-9e10-fba32c15d8ac}

loop_
_symmetry_equiv_pos_as_xyz
'x, y, z'
'-x, y+1/2, -z+1/2'
'-x, -y, -z'
'x, -y-1/2, z-1/2'

loop_
_atom_site_label
_atom_site_type_symbol
_atom_site_fract_x
_atom_site_fract_y
_atom_site_fract_z
_atom_site_U_iso_or_equiv
_atom_site_adp_type
_atom_site_occupancy
_atom_site_symmetry_multiplicity
_atom_site_calc_flag
_atom_site_refinement_flags
O11 O 0.16814(14) 0.8440(5) 0.31534(13) 0.0701(9) Uani 1 1 d .
C11 C 0.31957(17) 0.5752(8) 0.47170(17) 0.0496(10) Uani 1 1 d .
C12 C 0.3636(2) 0.3761(10) 0.4615(2) 0.0873(15) Uani 1 1 d .
H12 H 0.3567 0.2789 0.4229 0.105 Uiso 1 1 calc R
C13 C 0.4182(2) 0.3192(11) 0.5082(3) 0.1016(18) Uani 1 1 d .
H13 H 0.4478 0.1841 0.5007 0.122 Uiso 1 1 calc R
C14 C 0.4291(2) 0.4584(12) 0.5649(2) 0.0903(16) Uani 1 1 d .
H14 H 0.4657 0.4193 0.5964 0.108 Uiso 1 1 calc R
C15 C 0.3858(3) 0.6547(13) 0.5747(2) 0.1003(18) Uani 1 1 d .
H15 H 0.3927 0.7512 0.6134 0.120 Uiso 1 1 calc R
C16 C 0.3318(2) 0.7138(10) 0.5286(2) 0.0784(14) Uani 1 1 d .
H16 H 0.3030 0.8514 0.5363 0.094 Uiso 1 1 calc R
C17 C 0.26320(17) 0.6471(7) 0.42176(17) 0.0492(9) Uani 1 1 d .
H17 H 0.2448 0.8165 0.4256 0.059 Uiso 1 1 calc R
C18 C 0.23513(18) 0.5011(7) 0.37177(17) 0.0523(10) Uani 1 1 d .
H18 H 0.2495 0.3248 0.3685 0.063 Uiso 1 1 calc R
C19 C 0.18211(18) 0.6045(8) 0.32079(17) 0.0480(9) Uani 1 1 d .
O21 O -0.18393(13) -0.4679(5) -0.06957(13) 0.0716(9) Uani 1 1 d .
C21 C -0.33587(19) -0.1893(8) -0.22411(17) 0.0547(10) Uani 1 1 d .
C22 C -0.3266(2) 0.0151(9) -0.26633(19) 0.0695(12) Uani 1 1 d .
H22 H -0.2860 0.1065 -0.2609 0.083 Uiso 1 1 calc R
C23 C -0.3760(2) 0.0858(10) -0.3160(2) 0.0800(14) Uani 1 1 d .
H23 H -0.3691 0.2276 -0.3432 0.096 Uiso 1 1 calc R
C24 C -0.4357(2) -0.0507(10) -0.3260(2) 0.0758(14) Uani 1 1 d .
H24 H -0.4687 -0.0055 -0.3607 0.091 Uiso 1 1 calc R
C25 C -0.4462(2) -0.2517(10) -0.2850(2) 0.0819(14) Uani 1 1 d .
H25 H -0.4871 -0.3411 -0.2904 0.098 Uiso 1 1 calc R
C26 C -0.3964(2) -0.3228(9) -0.2354(2) 0.0810(14) Uani 1 1 d .
H26 H -0.4037 -0.4653 -0.2085 0.097 Uiso 1 1 calc R
C27 C -0.28519(18) -0.2705(7) -0.16984(18) 0.0552(10) Uani 1 1 d .
H27 H -0.2868 -0.4483 -0.1564 0.066 Uiso 1 1 calc R
C28 C -0.23715(17) -0.1197(7) -0.13755(17) 0.0513(10) Uani 1 1 d .
H28 H -0.2330 0.0577 -0.1504 0.062 Uiso 1 1 calc R
C29 C -0.19003(17) -0.2248(8) -0.08177(18) 0.0519(10) Uani 1 1 d .
N31 N 0.15168(14) 0.4220(6) 0.27998(13) 0.0507(8) Uani 1 1 d .
H31 H 0.1623 0.2559 0.2866 0.061 Uiso 1 1 calc R
N32 N -0.15478(14) -0.0403(6) -0.04425(14) 0.0538(8) Uani 1 1 d .
H32 H -0.1598 0.1261 -0.0551 0.065 Uiso 1 1 calc R
C31 C 0.10147(18) 0.4888(7) 0.22482(17) 0.0533(10) Uani 1 1 d .
H31A H 0.1228 0.5774 0.1921 0.064 Uiso 1 1 calc .
H31B H 0.0697 0.6139 0.2386 0.064 Uiso 1 1 calc .
C32 C 0.06463(17) 0.2459(7) 0.19545(17) 0.0519(10) Uani 1 1 d .
H32A H 0.0964 0.1207 0.1819 0.062 Uiso 1 1 calc .
H32B H 0.0432 0.1577 0.2282 0.062 Uiso 1 1 calc .
C33 C 0.01243(18) 0.3140(7) 0.13789(17) 0.0536(10) Uani 1 1 d .
H33A H 0.0335 0.4119 0.1064 0.064 Uiso 1 1 calc .
H33B H -0.0207 0.4312 0.1521 0.064 Uiso 1 1 calc .
C34 C -0.02279(17) 0.0675(7) 0.10498(17) 0.0516(10) Uani 1 1 d .
H34A H 0.0104 -0.0520 0.0917 0.062 Uiso 1 1 calc .
H34B H -0.0449 -0.0280 0.1362 0.062 Uiso 1 1 calc .
C35 C -0.07410(17) 0.1373(7) 0.04596(17) 0.0504(10) Uani 1 1 d .
H35A H -0.1074 0.2563 0.0592 0.061 Uiso 1 1 calc .
H35B H -0.0521 0.2327 0.0147 0.061 Uiso 1 1 calc .
C36 C -0.10849(17) -0.1082(7) 0.01383(17) 0.0509(10) Uani 1 1 d .
H36A H -0.0750 -0.2316 0.0026 0.061 Uiso 1 1 calc .
H36B H -0.1326 -0.1986 0.0443 0.061 Uiso 1 1 calc .

loop_
_atom_site_aniso_label
_atom_site_aniso_U_11
_atom_site_aniso_U_22
_atom_site_aniso_U_33
_atom_site_aniso_U_23
_atom_site_aniso_U_13
_atom_site_aniso_U_12
O11 0.077(2) 0.0424(18) 0.081(2) 0.0017(15) -0.0183(16) 0.0035(14)
C11 0.044(2) 0.057(3) 0.045(2) 0.002(2) -0.0007(18) -0.0105(19)
C12 0.089(3) 0.085(4) 0.077(3) -0.020(3) -0.022(3) 0.022(3)
C13 0.085(4) 0.100(4) 0.106(4) -0.009(4) -0.024(3) 0.033(3)
C14 0.073(3) 0.106(4) 0.079(4) 0.022(3) -0.026(3) -0.008(3)
C15 0.083(4) 0.155(5) 0.057(3) -0.024(3) -0.008(3) 0.003(4)
C16 0.069(3) 0.101(4) 0.061(3) -0.020(3) -0.003(3) 0.002(3)
C17 0.049(2) 0.046(2) 0.052(2) -0.0045(19) 0.0065(19) -0.0014(18)
C18 0.055(2) 0.040(2) 0.058(2) 0.006(2) -0.002(2) 0.0024(19)
C19 0.052(2) 0.042(2) 0.048(2) -0.0010(19) 0.0020(19) 0.0004(19)
O21 0.082(2) 0.0348(17) 0.085(2) 0.0029(14) -0.0250(16) -0.0017(14)
C21 0.062(3) 0.049(2) 0.050(2) -0.005(2) 0.001(2) 0.006(2)
C22 0.061(3) 0.082(3) 0.063(3) 0.012(3) 0.003(2) 0.002(2)
C23 0.086(3) 0.084(3) 0.067(3) 0.024(3) 0.006(3) 0.002(3)
C24 0.070(3) 0.105(4) 0.048(3) 0.008(3) -0.004(2) 0.022(3)
C25 0.064(3) 0.099(4) 0.075(3) 0.010(3) -0.015(3) -0.007(3)
C26 0.082(3) 0.069(3) 0.079(3) 0.019(3) -0.029(3) -0.017(3)
C27 0.063(3) 0.038(2) 0.060(2) 0.0050(19) -0.006(2) 0.001(2)
C28 0.052(2) 0.036(2) 0.062(2) 0.0001(19) -0.0038(19) -0.0025(18)
C29 0.047(2) 0.043(2) 0.064(3) 0.002(2) 0.002(2) 0.0012(19)
N31 0.0564(19) 0.0383(19) 0.0519(18) -0.0042(15) -0.0079(16) 0.0074(15)
N32 0.0546(19) 0.0328(18) 0.066(2) -0.0028(16) -0.0150(16) -0.0034(15)
C31 0.061(2) 0.041(2) 0.053(2) 0.0029(19) -0.0030(19) -0.0013(19)
C32 0.056(2) 0.046(2) 0.051(2) -0.0009(18) 0.0012(19) -0.0042(19)
C33 0.061(2) 0.043(2) 0.052(2) -0.0008(19) -0.0063(19) 0.0013(19)
C34 0.046(2) 0.049(2) 0.056(2) -0.001(2) -0.0018(18) -0.0037(18)
C35 0.051(2) 0.042(2) 0.055(2) -0.0016(18) -0.0029(19) 0.0008(18)
C36 0.050(2) 0.041(2) 0.058(2) -0.0016(19) -0.0019(19) 0.0025(17)

loop_
_atom_type_symbol
_atom_type_description
_atom_type_scat_dispersion_real
_atom_type_scat_dispersion_imag
_atom_type_scat_source
C C 0.0033 0.0016 'International Tables Vol C Tables 4.2.6.8 and 6.1.1.4'
H H 0.0000 0.0000 'International Tables Vol C Tables 4.2.6.8 and 6.1.1.4'
N N 0.0061 0.0033 'International Tables Vol C Tables 4.2.6.8 and 6.1.1.4'
O O 0.0106 0.0060 'International Tables Vol C Tables 4.2.6.8 and 6.1.1.4'

loop_
_geom_angle_atom_site_label_1
_geom_angle_atom_site_label_2
_geom_angle_atom_site_label_3
_geom_angle
C16 C11 C12 117.9(4)
C16 C11 C17 120.7(4)
C12 C11 C17 121.3(4)
C11 C12 C13 120.4(4)
C14 C13 C12 120.6(5)
C15 C14 C13 118.8(5)
C14 C15 C16 121.0(5)
C15 C16 C11 121.3(5)
C18 C17 C11 128.0(4)
C17 C18 C19 123.2(4)
O11 C19 N31 121.9(3)
O11 C19 C18 122.4(4)
N31 C19 C18 115.6(3)
C26 C21 C22 117.0(4)
C26 C21 C27 119.7(4)
C22 C21 C27 123.3(4)
C23 C22 C21 121.1(4)
C22 C23 C24 120.6(4)
C25 C24 C23 119.5(4)
C24 C25 C26 119.8(4)
C25 C26 C21 122.0(4)
C28 C27 C21 127.3(4)
C27 C28 C29 122.0(3)
O21 C29 N32 121.6(4)
O21 C29 C28 122.6(3)
N32 C29 C28 115.8(3)
C19 N31 C31 123.2(3)
C29 N32 C36 122.9(3)
N31 C31 C32 112.4(3)
C33 C32 C31 112.6(3)
C32 C33 C34 113.3(3)
C35 C34 C33 113.0(3)
C36 C35 C34 112.5(3)
N32 C36 C35 111.9(3)

loop_
_geom_bond_atom_site_label_1
_geom_bond_atom_site_label_2
_geom_bond_distance
O11 C19 1.226(4)
C11 C16 1.360(5)
C11 C12 1.372(5)
C11 C17 1.462(5)
C12 C13 1.380(6)
C13 C14 1.357(6)
C14 C15 1.350(7)
C15 C16 1.366(6)
C17 C18 1.322(4)
C18 C19 1.477(5)
C19 N31 1.327(4)
O21 C29 1.238(4)
C21 C26 1.381(5)
C21 C22 1.377(5)
C21 C27 1.458(5)
C22 C23 1.365(5)
C23 C24 1.374(6)
C24 C25 1.354(6)
C25 C26 1.371(5)
C27 C28 1.324(4)
C28 C29 1.477(5)
C29 N32 1.336(4)
N31 C31 1.447(4)
N32 C36 1.448(4)
C31 C32 1.499(5)
C32 C33 1.505(5)
C33 C34 1.525(5)
C34 C35 1.518(5)
C35 C36 1.509(5)
